data_7225100
loop_
_publ_author_name
'Sun, Ou'
'Chen, Peng'
'Li, Hong-Feng'
'Gao, Ting'
'Sun, Wen-Bin'
'Li, Guang-Ming'
'Yan, Peng-Fei'

_publ_section_title
;
 A series of dinuclear lanthanide(iii) complexes constructed from Schiff
 base and \b-diketonate ligands: synthesis, structure, luminescence and
 SMM behavior
;
_journal_issue 24
_journal_name_full CrystEngComm
_journal_page_first 4627
_journal_paper_doi 10.1039/C6CE00354K
_journal_volume 18
_journal_year 2016
_chemical_formula_moiety 'C104 H80 Gd2 N4 O12, 2(O)'
_chemical_formula_sum 'C104 H80 Gd2 N4 O14'
_chemical_formula_weight 1924.22
_chemical_name_systematic
;
 ? 
;
_space_group_crystal_system triclinic
_space_group_IT_number 2
_space_group_name_Hall '-P 1'
_space_group_name_H-M_alt 'P -1'
_symmetry_space_group_name_Hall '-P 1'
_symmetry_space_group_name_H-M 'P -1'
_atom_sites_solution_hydrogens geom
_atom_sites_solution_primary direct
_atom_sites_solution_secondary difmap
_audit_creation_date 2016-04-25
_audit_creation_method
;
Olex2 1.2
(compiled 2015.01.26 svn.r3150 for OlexSys, GUI svn.r4998)
;
_audit_update_record
;
2016-04-26 deposited with the CCDC.
2016-05-04 downloaded from the CCDC.
;
_cell_angle_alpha 85.809(4)
_cell_angle_beta 88.882(4)
_cell_angle_gamma 63.111(5)
_cell_formula_units_Z 1
_cell_length_a 13.2572(8)
_cell_length_b 13.5997(7)
_cell_length_c 14.1795(7)
_cell_measurement_reflns_used 5900
_cell_measurement_temperature 293(2)
_cell_measurement_theta_max 29.6167
_cell_measurement_theta_min 3.0701
_cell_volume 2273.7(2)
_computing_cell_refinement
;
CrysAlisPro, Agilent Technologies,
Version 1.171.35.21 (release 20-01-2012 CrysAlis171 .NET)
(compiled Jan 23 2012,18:06:46)
;
_computing_data_collection
;
CrysAlisPro, Agilent Technologies,
Version 1.171.35.21 (release 20-01-2012 CrysAlis171 .NET)
(compiled Jan 23 2012,18:06:46)
;
_computing_data_reduction
;
CrysAlisPro, Agilent Technologies,
Version 1.171.35.21 (release 20-01-2012 CrysAlis171 .NET)
(compiled Jan 23 2012,18:06:46)
;
_computing_molecular_graphics 'Olex2 (Dolomanov et al., 2009)'
_computing_publication_material 'Olex2 (Dolomanov et al., 2009)'
_computing_structure_refinement 'ShelXL (Sheldrick, 2008)'
_computing_structure_solution 'SHELXS-97 (Sheldrick, 1990)'
_diffrn_ambient_temperature 293.15
_diffrn_detector_area_resol_mean 16.1954
_diffrn_measured_fraction_theta_full 0.998
_diffrn_measured_fraction_theta_max 0.998
_diffrn_measurement_details
;
  1 omega   36.00  112.00   1.0000   34.0400
omega____ theta____ kappa____ phi______ frames
    -       25.5830  178.0000   60.0000 76

  2 omega  -97.00  -52.00   1.0000   34.0400
omega____ theta____ kappa____ phi______ frames
    -      -26.6768  -57.0000  -90.0000 45

  3 omega    8.00   43.00   1.0000   34.0400
omega____ theta____ kappa____ phi______ frames
    -      -26.6768   57.0000   60.0000 35

  4 omega  -44.00   42.00   1.0000   34.0400
omega____ theta____ kappa____ phi______ frames
    -      -26.6768   57.0000  150.0000 86

  5 omega -113.00  -66.00   1.0000   34.0400
omega____ theta____ kappa____ phi______ frames
    -      -26.6768  178.0000  -60.0000 47

  6 omega  -46.00   42.00   1.0000   34.0400
omega____ theta____ kappa____ phi______ frames
    -      -26.6768  -19.0000  -90.0000 88

  7 omega  -78.00    2.00   1.0000   34.0400
omega____ theta____ kappa____ phi______ frames
    -      -26.6768  111.0000  178.0000 80
;
_diffrn_measurement_device_type 'Xcalibur, Eos'
_diffrn_measurement_method '\w scans'
_diffrn_orient_matrix_UB_11 -0.0120733000
_diffrn_orient_matrix_UB_12 0.0466906000
_diffrn_orient_matrix_UB_13 -0.0319680000
_diffrn_orient_matrix_UB_21 -0.0381399000
_diffrn_orient_matrix_UB_22 0.0348158000
_diffrn_orient_matrix_UB_23 0.0328348000
_diffrn_orient_matrix_UB_31 0.0447091000
_diffrn_orient_matrix_UB_32 0.0067383000
_diffrn_orient_matrix_UB_33 0.0204030000
_diffrn_radiation_monochromator graphite
_diffrn_radiation_type MoK\a
_diffrn_radiation_wavelength 0.71073
_diffrn_reflns_av_R_equivalents 0.0340
_diffrn_reflns_av_unetI/netI 0.0476
_diffrn_reflns_limit_h_max 16
_diffrn_reflns_limit_h_min -15
_diffrn_reflns_limit_k_max 16
_diffrn_reflns_limit_k_min -16
_diffrn_reflns_limit_l_max 17
_diffrn_reflns_limit_l_min -15
_diffrn_reflns_number 16552
_diffrn_reflns_theta_full 26.37
_diffrn_reflns_theta_max 26.37
_diffrn_reflns_theta_min 3.08
_diffrn_source 'Enhance (Mo) X-ray Source'
_exptl_absorpt_coefficient_mu 1.512
_exptl_absorpt_correction_T_max 1.00000
_exptl_absorpt_correction_T_min 0.67668
_exptl_absorpt_correction_type multi-scan
_exptl_absorpt_process_details
;
CrysAlisPro, Agilent Technologies,
Version 1.171.35.21 (release 20-01-2012 CrysAlis171 .NET)
(compiled Jan 23 2012,18:06:46)
Empirical absorption correction using spherical harmonics,
 implemented in SCALE3 ABSPACK scaling algorithm.
;
_exptl_crystal_colour 'metallic light yellow'
_exptl_crystal_colour_lustre metallic
_exptl_crystal_colour_modifier light
_exptl_crystal_colour_primary yellow
_exptl_crystal_density_diffrn 1.405
_exptl_crystal_density_method 'not measured'
_exptl_crystal_description block
_exptl_crystal_F_000 972
_exptl_crystal_size_max 0.25
_exptl_crystal_size_mid 0.23
_exptl_crystal_size_min 0.2
_refine_diff_density_max 1.642
_refine_diff_density_min -0.923
_refine_diff_density_rms 0.109
_refine_ls_extinction_method none
_refine_ls_goodness_of_fit_ref 1.067
_refine_ls_hydrogen_treatment constr
_refine_ls_matrix_type full
_refine_ls_number_parameters 559
_refine_ls_number_reflns 9290
_refine_ls_number_restraints 0
_refine_ls_restrained_S_all 1.067
_refine_ls_R_factor_all 0.0551
_refine_ls_R_factor_gt 0.0433
_refine_ls_shift/su_max 0.001
_refine_ls_shift/su_mean 0.000
_refine_ls_structure_factor_coef Fsqd
_refine_ls_weighting_details 'calc w=1/[\s^2^(Fo^2^)+(0.0650P)^2^+2.3564P] where P=(Fo^2^+2Fc^2^)/3'
_refine_ls_weighting_scheme calc
_refine_ls_wR_factor_gt 0.1168
_refine_ls_wR_factor_ref 0.1260
_reflns_number_gt 7901
_reflns_number_total 9290
_reflns_threshold_expression >2sigma(I)
_cod_data_source_file c6ce00354k2.cif
_cod_data_source_block 3
_cod_depositor_comments 'Adding full bibliography for 7225096--7225100.cif.'
_cod_database_code 7225100
_reflns_odcompleteness_completeness 99.84
_reflns_odcompleteness_iscentric 1
_reflns_odcompleteness_theta 27.50
_olex2_refinement_description
;
1. Fixed Uiso
 At 1.2 times of:
  All C(H) groups, All C(H,H) groups
2.a Secondary CH2 refined with riding coordinates:
 C52(H52A,H52B)
2.b Aromatic/amide H refined with riding coordinates:
 C2(H2), C5(H5), C6(H6), C7(H7), C8(H8), C9(H9), C11(H11), C12(H12), C13(H13),
 C14(H14), C15(H15), C17(H17), C20(H20), C21(H21), C22(H22), C23(H23), C24(H24),
  C26(H26), C27(H27), C28(H28), C29(H29), C30(H30), C32(H32), C35(H35),
 C36(H36), C37(H37), C38(H38), C39(H39), C41(H41), C42(H42), C43(H43), C44(H44),
  C45(H45), C46(H46), C48(H48), C49(H49), C50(H50), C51(H51)
;
_olex2_submission_special_instructions 'No special instructions were received'

loop_
_space_group_symop_id
_space_group_symop_operation_xyz
1 'x, y, z'
2 '-x, -y, -z'

loop_
_atom_site_label
_atom_site_type_symbol
_atom_site_fract_x
_atom_site_fract_y
_atom_site_fract_z
_atom_site_U_iso_or_equiv
_atom_site_adp_type
_atom_site_occupancy
_atom_site_calc_flag
_atom_site_refinement_flags_posn
Gd1 Gd 0.745688(18) 0.647007(18) 0.665899(15) 0.03874(9) Uani 1 d .
O1 O 0.5945(3) 0.6407(3) 0.7506(2) 0.0469(8) Uani 1 d .
O2 O 0.7967(3) 0.4583(3) 0.7045(2) 0.0479(8) Uani 1 d .
O3 O 0.9116(3) 0.6663(3) 0.6607(2) 0.0517(8) Uani 1 d .
O4 O 0.8146(3) 0.6218(3) 0.8225(2) 0.0520(8) Uani 1 d .
O5 O 0.7053(3) 0.7741(3) 0.5333(2) 0.0527(8) Uani 1 d .
O6 O 0.6553(3) 0.8233(3) 0.7182(2) 0.0533(8) Uani 1 d .
N1 N 0.8539(3) 0.5231(3) 0.5306(3) 0.0418(8) Uani 1 d .
N2 N 0.6221(3) 0.6129(3) 0.5392(3) 0.0436(9) Uani 1 d .
C1 C 0.5802(4) 0.5670(4) 0.7995(3) 0.0427(10) Uani 1 d .
C2 C 0.6507(4) 0.4540(4) 0.7993(3) 0.0475(11) Uani 1 d .
H2 H 0.6295 0.4069 0.8357 0.057 Uiso 1 calc R
C3 C 0.7506(4) 0.4059(4) 0.7489(3) 0.0423(10) Uani 1 d .
C4 C 0.8120(4) 0.2811(4) 0.7453(3) 0.0469(11) Uani 1 d .
C5 C 0.9222(5) 0.2313(5) 0.7139(4) 0.0588(13) Uani 1 d .
H5 H 0.9583 0.2747 0.6970 0.071 Uiso 1 calc R
C6 C 0.9797(6) 0.1184(5) 0.7070(5) 0.0752(18) Uani 1 d .
H6 H 1.0540 0.0864 0.6863 0.090 Uiso 1 calc R
C7 C 0.9269(6) 0.0532(5) 0.7307(5) 0.0797(19) Uani 1 d .
H7 H 0.9651 -0.0229 0.7263 0.096 Uiso 1 calc R
C8 C 0.8173(7) 0.1018(6) 0.7609(6) 0.091(2) Uani 1 d .
H8 H 0.7808 0.0583 0.7758 0.109 Uiso 1 calc R
C9 C 0.7605(5) 0.2138(5) 0.7693(5) 0.0712(17) Uani 1 d .
H9 H 0.6868 0.2449 0.7913 0.085 Uiso 1 calc R
C10 C 0.4769(4) 0.6077(4) 0.8595(3) 0.0463(11) Uani 1 d .
C11 C 0.4207(5) 0.5451(6) 0.8858(4) 0.0650(15) Uani 1 d .
H11 H 0.4473 0.4742 0.8656 0.078 Uiso 1 calc R
C12 C 0.3251(6) 0.5873(7) 0.9419(5) 0.079(2) Uani 1 d .
H12 H 0.2879 0.5448 0.9583 0.094 Uiso 1 calc R
C13 C 0.2857(5) 0.6912(7) 0.9731(4) 0.0768(19) Uani 1 d .
H13 H 0.2218 0.7193 1.0105 0.092 Uiso 1 calc R
C14 C 0.3409(6) 0.7538(7) 0.9486(5) 0.0807(19) Uani 1 d .
H14 H 0.3147 0.8242 0.9699 0.097 Uiso 1 calc R
C15 C 0.4365(5) 0.7116(5) 0.8920(4) 0.0594(14) Uani 1 d .
H15 H 0.4734 0.7544 0.8759 0.071 Uiso 1 calc R
C16 C 0.9562(4) 0.7027(4) 0.7195(4) 0.0464(11) Uani 1 d .
C17 C 0.9374(5) 0.7037(5) 0.8160(4) 0.0563(13) Uani 1 d .
H17 H 0.9686 0.7382 0.8517 0.068 Uiso 1 calc R
C18 C 0.8744(4) 0.6563(4) 0.8633(3) 0.0499(12) Uani 1 d .
C19 C 0.8773(5) 0.6443(4) 0.9698(4) 0.0546(13) Uani 1 d .
C20 C 0.7940(6) 0.6257(6) 1.0160(4) 0.0723(17) Uani 1 d .
H20 H 0.7342 0.6272 0.9816 0.087 Uiso 1 calc R
C21 C 0.7995(7) 0.6050(7) 1.1132(5) 0.094(2) Uani 1 d .
H21 H 0.7430 0.5931 1.1440 0.113 Uiso 1 calc R
C22 C 0.8881(9) 0.6017(7) 1.1647(5) 0.096(3) Uani 1 d .
H22 H 0.8916 0.5871 1.2300 0.115 Uiso 1 calc R
C23 C 0.9690(8) 0.6196(6) 1.1206(5) 0.089(2) Uani 1 d .
H23 H 1.0284 0.6176 1.1559 0.107 Uiso 1 calc R
C24 C 0.9661(6) 0.6412(5) 1.0224(4) 0.0701(17) Uani 1 d .
H24 H 1.0231 0.6533 0.9927 0.084 Uiso 1 calc R
C25 C 1.0344(4) 0.7466(4) 0.6778(4) 0.0490(11) Uani 1 d .
C26 C 1.0134(5) 0.7984(5) 0.5875(4) 0.0591(14) Uani 1 d .
H26 H 0.9521 0.8045 0.5524 0.071 Uiso 1 calc R
C27 C 1.0837(6) 0.8412(6) 0.5495(5) 0.0770(18) Uani 1 d .
H27 H 1.0689 0.8764 0.4890 0.092 Uiso 1 calc R
C28 C 1.1764(6) 0.8316(7) 0.6013(6) 0.084(2) Uani 1 d .
H28 H 1.2228 0.8612 0.5759 0.101 Uiso 1 calc R
C29 C 1.1986(6) 0.7787(6) 0.6896(6) 0.080(2) Uani 1 d .
H29 H 1.2613 0.7710 0.7237 0.097 Uiso 1 calc R
C30 C 1.1287(5) 0.7365(5) 0.7288(5) 0.0638(15) Uani 1 d .
H30 H 1.1442 0.7013 0.7893 0.077 Uiso 1 calc R
C31 C 0.6840(4) 0.8751(4) 0.5208(3) 0.0421(10) Uani 1 d .
C32 C 0.6554(4) 0.9472(4) 0.5930(4) 0.0494(11) Uani 1 d .
H32 H 0.6476 1.0180 0.5779 0.059 Uiso 1 calc R
C33 C 0.6378(4) 0.9195(4) 0.6858(4) 0.0454(11) Uani 1 d .
C34 C 0.5932(4) 1.0056(4) 0.7557(4) 0.0516(12) Uani 1 d .
C35 C 0.6143(6) 0.9752(6) 0.8513(4) 0.0692(16) Uani 1 d .
H35 H 0.6587 0.9014 0.8711 0.083 Uiso 1 calc R
C36 C 0.5703(8) 1.0530(8) 0.9177(5) 0.092(2) Uani 1 d .
H36 H 0.5846 1.0314 0.9817 0.110 Uiso 1 calc R
C37 C 0.5049(7) 1.1630(7) 0.8885(6) 0.093(2) Uani 1 d .
H37 H 0.4760 1.2158 0.9328 0.112 Uiso 1 calc R
C38 C 0.4832(7) 1.1937(6) 0.7950(6) 0.083(2) Uani 1 d .
H38 H 0.4385 1.2676 0.7758 0.099 Uiso 1 calc R
C39 C 0.5259(5) 1.1175(5) 0.7285(5) 0.0625(14) Uani 1 d .
H39 H 0.5101 1.1403 0.6647 0.075 Uiso 1 calc R
C40 C 0.6877(4) 0.9174(4) 0.4204(3) 0.0444(10) Uani 1 d .
C41 C 0.6256(4) 1.0281(4) 0.3904(4) 0.0506(12) Uani 1 d .
H41 H 0.5821 1.0787 0.4333 0.061 Uiso 1 calc R
C42 C 0.6282(5) 1.0637(5) 0.2966(4) 0.0605(14) Uani 1 d .
H42 H 0.5861 1.1380 0.2769 0.073 Uiso 1 calc R
C43 C 0.6927(6) 0.9898(6) 0.2327(4) 0.0691(16) Uani 1 d .
H43 H 0.6949 1.0142 0.1701 0.083 Uiso 1 calc R
C44 C 0.7531(6) 0.8811(6) 0.2610(4) 0.0713(17) Uani 1 d .
H44 H 0.7971 0.8314 0.2177 0.086 Uiso 1 calc R
C45 C 0.7497(5) 0.8437(5) 0.3543(4) 0.0608(14) Uani 1 d .
H45 H 0.7893 0.7688 0.3725 0.073 Uiso 1 calc R
C46 C 0.8005(4) 0.5010(4) 0.4697(4) 0.0504(12) Uani 1 d .
H46 H 0.8408 0.4504 0.4258 0.060 Uiso 1 calc R
C47 C 0.6762(4) 0.5533(4) 0.4663(3) 0.0484(11) Uani 1 d .
C48 C 0.5096(4) 0.6616(5) 0.5377(4) 0.0563(13) Uani 1 d .
H48 H 0.4715 0.7027 0.5880 0.068 Uiso 1 calc R
C49 C 0.4470(5) 0.6536(6) 0.4646(5) 0.0709(17) Uani 1 d .
H49 H 0.3684 0.6900 0.4652 0.085 Uiso 1 calc R
C50 C 0.5020(6) 0.5916(6) 0.3912(5) 0.0776(19) Uani 1 d .
H50 H 0.4615 0.5843 0.3417 0.093 Uiso 1 calc R
C51 C 0.6179(6) 0.5403(6) 0.3919(4) 0.0682(16) Uani 1 d .
H51 H 0.6571 0.4973 0.3429 0.082 Uiso 1 calc R
C52 C 0.9780(4) 0.4641(4) 0.5283(4) 0.0481(11) Uani 1 d .
H52A H 1.0017 0.3947 0.4993 0.058 Uiso 1 calc R
H52B H 1.0089 0.4478 0.5922 0.058 Uiso 1 calc R
O7 O 0.9457(9) 0.9356(7) 1.0073(6) 0.177(4) Uani 1 d .

loop_
_atom_site_aniso_label
_atom_site_aniso_U_11
_atom_site_aniso_U_22
_atom_site_aniso_U_33
_atom_site_aniso_U_23
_atom_site_aniso_U_13
_atom_site_aniso_U_12
Gd1 0.04203(14) 0.03814(14) 0.03859(13) -0.00328(9) 0.00108(9) -0.02028(11)
O1 0.0450(18) 0.046(2) 0.0495(18) 0.0007(15) 0.0067(14) -0.0213(16)
O2 0.0484(19) 0.0387(18) 0.057(2) 0.0002(15) 0.0040(15) -0.0209(15)
O3 0.053(2) 0.064(2) 0.0485(19) -0.0151(16) 0.0039(15) -0.0341(18)
O4 0.060(2) 0.057(2) 0.0430(18) 0.0038(15) -0.0083(15) -0.0305(18)
O5 0.074(2) 0.0378(19) 0.0449(18) -0.0031(14) -0.0039(16) -0.0241(18)
O6 0.064(2) 0.049(2) 0.0458(19) -0.0043(15) 0.0030(16) -0.0243(18)
N1 0.0371(19) 0.039(2) 0.046(2) -0.0025(17) 0.0028(16) -0.0151(17)
N2 0.041(2) 0.044(2) 0.050(2) -0.0049(18) -0.0017(17) -0.0222(18)
C1 0.048(3) 0.052(3) 0.031(2) -0.0011(19) -0.0037(18) -0.026(2)
C2 0.054(3) 0.050(3) 0.041(2) 0.003(2) 0.001(2) -0.027(2)
C3 0.051(3) 0.042(3) 0.038(2) -0.0001(19) -0.009(2) -0.025(2)
C4 0.055(3) 0.040(3) 0.048(3) 0.002(2) -0.009(2) -0.024(2)
C5 0.063(3) 0.044(3) 0.068(3) -0.008(3) 0.006(3) -0.023(3)
C6 0.068(4) 0.051(4) 0.097(5) -0.016(3) 0.003(3) -0.017(3)
C7 0.086(5) 0.041(3) 0.108(5) -0.009(3) -0.003(4) -0.024(3)
C8 0.095(5) 0.050(4) 0.139(7) 0.002(4) -0.003(5) -0.044(4)
C9 0.058(3) 0.046(3) 0.110(5) 0.000(3) 0.002(3) -0.025(3)
C10 0.047(3) 0.054(3) 0.034(2) 0.002(2) -0.0019(19) -0.021(2)
C11 0.065(4) 0.071(4) 0.064(3) -0.005(3) 0.012(3) -0.036(3)
C12 0.066(4) 0.106(6) 0.069(4) 0.008(4) 0.014(3) -0.046(4)
C13 0.059(4) 0.102(6) 0.054(3) 0.002(3) 0.011(3) -0.024(4)
C14 0.078(4) 0.083(5) 0.067(4) -0.013(3) 0.022(3) -0.024(4)
C15 0.066(3) 0.062(4) 0.045(3) -0.001(2) 0.010(2) -0.025(3)
C16 0.042(3) 0.040(3) 0.056(3) -0.011(2) -0.002(2) -0.016(2)
C17 0.064(3) 0.059(3) 0.055(3) -0.011(3) -0.006(3) -0.035(3)
C18 0.055(3) 0.042(3) 0.046(3) -0.005(2) -0.007(2) -0.016(2)
C19 0.063(3) 0.043(3) 0.046(3) -0.007(2) -0.005(2) -0.013(3)
C20 0.081(4) 0.074(4) 0.050(3) -0.003(3) 0.000(3) -0.025(4)
C21 0.108(6) 0.098(6) 0.052(4) -0.005(4) 0.013(4) -0.025(5)
C22 0.138(8) 0.080(5) 0.045(4) -0.012(3) -0.006(4) -0.027(5)
C23 0.110(6) 0.070(5) 0.063(4) -0.013(3) -0.033(4) -0.019(4)
C24 0.072(4) 0.064(4) 0.063(4) -0.009(3) -0.018(3) -0.020(3)
C25 0.049(3) 0.042(3) 0.060(3) -0.017(2) 0.003(2) -0.023(2)
C26 0.062(3) 0.059(3) 0.067(3) -0.013(3) -0.001(3) -0.034(3)
C27 0.097(5) 0.079(5) 0.071(4) -0.006(3) 0.009(4) -0.053(4)
C28 0.077(5) 0.092(5) 0.107(6) -0.025(4) 0.021(4) -0.058(4)
C29 0.059(4) 0.089(5) 0.109(6) -0.013(4) -0.011(4) -0.046(4)
C30 0.052(3) 0.064(4) 0.081(4) -0.008(3) -0.011(3) -0.031(3)
C31 0.040(2) 0.042(3) 0.048(3) -0.001(2) -0.0015(19) -0.022(2)
C32 0.059(3) 0.040(3) 0.053(3) -0.005(2) 0.005(2) -0.025(2)
C33 0.039(2) 0.041(3) 0.056(3) -0.010(2) 0.003(2) -0.017(2)
C34 0.054(3) 0.050(3) 0.058(3) -0.017(2) 0.009(2) -0.027(3)
C35 0.084(4) 0.066(4) 0.061(4) -0.010(3) 0.005(3) -0.037(4)
C36 0.125(7) 0.100(6) 0.062(4) -0.028(4) 0.011(4) -0.059(6)
C37 0.112(6) 0.083(6) 0.090(5) -0.048(5) 0.024(5) -0.044(5)
C38 0.092(5) 0.060(4) 0.092(5) -0.027(4) 0.013(4) -0.028(4)
C39 0.065(4) 0.052(3) 0.070(4) -0.019(3) 0.010(3) -0.025(3)
C40 0.044(3) 0.045(3) 0.050(3) 0.001(2) -0.003(2) -0.025(2)
C41 0.052(3) 0.043(3) 0.057(3) 0.001(2) -0.002(2) -0.023(2)
C42 0.067(4) 0.054(3) 0.060(3) 0.015(3) -0.008(3) -0.029(3)
C43 0.084(4) 0.077(4) 0.050(3) 0.011(3) 0.003(3) -0.042(4)
C44 0.081(4) 0.071(4) 0.053(3) -0.005(3) 0.011(3) -0.027(4)
C45 0.066(4) 0.051(3) 0.056(3) -0.001(3) 0.002(3) -0.018(3)
C46 0.051(3) 0.050(3) 0.051(3) -0.015(2) 0.006(2) -0.022(2)
C47 0.052(3) 0.048(3) 0.048(3) -0.006(2) -0.003(2) -0.025(2)
C48 0.046(3) 0.061(3) 0.062(3) -0.003(3) -0.001(2) -0.024(3)
C49 0.049(3) 0.076(4) 0.085(4) -0.001(3) -0.017(3) -0.026(3)
C50 0.070(4) 0.094(5) 0.073(4) -0.006(4) -0.027(3) -0.040(4)
C51 0.078(4) 0.074(4) 0.059(3) -0.015(3) -0.013(3) -0.038(4)
C52 0.043(3) 0.043(3) 0.052(3) -0.002(2) 0.004(2) -0.014(2)
O7 0.251(10) 0.119(6) 0.126(6) -0.006(5) 0.015(6) -0.053(7)

loop_
_atom_type_symbol
_atom_type_description
_atom_type_scat_dispersion_real
_atom_type_scat_dispersion_imag
_atom_type_scat_source
C C 0.0030 0.0020 'International Tables Vol C Tables 4.2.6.8 and 6.1.1.4'
H H 0.0000 0.0000 'International Tables Vol C Tables 4.2.6.8 and 6.1.1.4'
Gd Gd -0.1650 3.9040 'International Tables Vol C Tables 4.2.6.8 and 6.1.1.4'
N N 0.0060 0.0030 'International Tables Vol C Tables 4.2.6.8 and 6.1.1.4'
O O 0.0110 0.0060 'International Tables Vol C Tables 4.2.6.8 and 6.1.1.4'

loop_
_geom_angle_atom_site_label_1
_geom_angle_atom_site_label_2
_geom_angle_atom_site_label_3
_geom_angle
_geom_angle_site_symmetry_1
_geom_angle_site_symmetry_3
O1 Gd1 O2 73.38(12) . .
O1 Gd1 O4 79.27(12) . .
O1 Gd1 O5 118.72(12) . .
O1 Gd1 N1 126.04(12) . .
O1 Gd1 N2 74.64(12) . .
O2 Gd1 N1 67.54(12) . .
O2 Gd1 N2 79.58(12) . .
O3 Gd1 O1 150.60(12) . .
O3 Gd1 O2 107.48(13) . .
O3 Gd1 O4 72.40(12) . .
O3 Gd1 O5 80.06(13) . .
O3 Gd1 N1 78.22(12) . .
O3 Gd1 N2 134.76(12) . .
O4 Gd1 O2 78.03(12) . .
O4 Gd1 N1 124.67(12) . .
O4 Gd1 N2 149.50(12) . .
O5 Gd1 O2 140.43(12) . .
O5 Gd1 O4 138.97(12) . .
O5 Gd1 N1 76.64(12) . .
O5 Gd1 N2 69.37(12) . .
O6 Gd1 O1 78.20(12) . .
O6 Gd1 O2 144.94(12) . .
O6 Gd1 O3 87.71(13) . .
O6 Gd1 O4 76.88(13) . .
O6 Gd1 O5 72.12(12) . .
O6 Gd1 N1 147.51(12) . .
O6 Gd1 N2 112.24(12) . .
N1 Gd1 N2 63.10(12) . .
C1 O1 Gd1 134.9(3) . .
C3 O2 Gd1 135.0(3) . .
C16 O3 Gd1 131.6(3) . .
C18 O4 Gd1 133.1(3) . .
C31 O5 Gd1 134.7(3) . .
C33 O6 Gd1 135.7(3) . .
C46 N1 Gd1 120.0(3) . .
C46 N1 C52 116.9(4) . .
C52 N1 Gd1 122.5(3) . .
C47 N2 Gd1 117.7(3) . .
C48 N2 Gd1 123.8(3) . .
C48 N2 C47 118.1(4) . .
O1 C1 C2 125.0(4) . .
O1 C1 C10 115.5(4) . .
C2 C1 C10 119.5(4) . .
C1 C2 H2 117.4 . .
C1 C2 C3 125.1(4) . .
C3 C2 H2 117.4 . .
O2 C3 C2 125.0(5) . .
O2 C3 C4 115.4(4) . .
C2 C3 C4 119.6(4) . .
C5 C4 C3 119.7(4) . .
C5 C4 C9 117.8(5) . .
C9 C4 C3 122.5(5) . .
C4 C5 H5 119.3 . .
C6 C5 C4 121.3(6) . .
C6 C5 H5 119.3 . .
C5 C6 H6 120.0 . .
C7 C6 C5 120.0(6) . .
C7 C6 H6 120.0 . .
C6 C7 H7 120.4 . .
C8 C7 C6 119.2(6) . .
C8 C7 H7 120.4 . .
C7 C8 H8 119.5 . .
C7 C8 C9 121.0(6) . .
C9 C8 H8 119.5 . .
C4 C9 H9 119.7 . .
C8 C9 C4 120.7(6) . .
C8 C9 H9 119.7 . .
C11 C10 C1 123.4(5) . .
C15 C10 C1 118.5(5) . .
C15 C10 C11 118.1(5) . .
C10 C11 H11 119.6 . .
C10 C11 C12 120.8(6) . .
C12 C11 H11 119.6 . .
C11 C12 H12 119.9 . .
C13 C12 C11 120.2(6) . .
C13 C12 H12 119.9 . .
C12 C13 H13 120.2 . .
C12 C13 C14 119.7(6) . .
C14 C13 H13 120.2 . .
C13 C14 H14 120.0 . .
C13 C14 C15 120.0(7) . .
C15 C14 H14 120.0 . .
C10 C15 C14 121.1(6) . .
C10 C15 H15 119.5 . .
C14 C15 H15 119.5 . .
O3 C16 C17 124.8(5) . .
O3 C16 C25 115.6(4) . .
C17 C16 C25 119.6(4) . .
C16 C17 H17 117.9 . .
C16 C17 C18 124.3(5) . .
C18 C17 H17 117.9 . .
O4 C18 C17 124.2(5) . .
O4 C18 C19 116.5(5) . .
C17 C18 C19 119.3(5) . .
C20 C19 C18 118.5(5) . .
C20 C19 C24 119.0(5) . .
C24 C19 C18 122.2(6) . .
C19 C20 H20 120.0 . .
C21 C20 C19 120.0(7) . .
C21 C20 H20 120.0 . .
C20 C21 H21 119.7 . .
C22 C21 C20 120.6(8) . .
C22 C21 H21 119.7 . .
C21 C22 H22 120.1 . .
C23 C22 C21 119.8(7) . .
C23 C22 H22 120.1 . .
C22 C23 H23 119.4 . .
C22 C23 C24 121.3(7) . .
C24 C23 H23 119.4 . .
C19 C24 C23 119.3(7) . .
C19 C24 H24 120.3 . .
C23 C24 H24 120.3 . .
C26 C25 C16 119.9(4) . .
C26 C25 C30 118.9(5) . .
C30 C25 C16 121.3(5) . .
C25 C26 H26 119.9 . .
C25 C26 C27 120.1(5) . .
C27 C26 H26 119.9 . .
C26 C27 H27 119.8 . .
C26 C27 C28 120.4(7) . .
C28 C27 H27 119.8 . .
C27 C28 H28 120.2 . .
C29 C28 C27 119.7(6) . .
C29 C28 H28 120.2 . .
C28 C29 H29 119.7 . .
C28 C29 C30 120.6(6) . .
C30 C29 H29 119.7 . .
C25 C30 H30 119.8 . .
C29 C30 C25 120.3(6) . .
C29 C30 H30 119.8 . .
O5 C31 C32 124.3(4) . .
O5 C31 C40 116.1(4) . .
C32 C31 C40 119.6(4) . .
C31 C32 H32 118.1 . .
C33 C32 C31 123.9(5) . .
C33 C32 H32 118.1 . .
O6 C33 C32 124.9(5) . .
O6 C33 C34 114.8(5) . .
C32 C33 C34 120.3(5) . .
C35 C34 C33 119.9(5) . .
C35 C34 C39 117.8(5) . .
C39 C34 C33 122.2(5) . .
C34 C35 H35 119.5 . .
C36 C35 C34 121.0(7) . .
C36 C35 H35 119.5 . .
C35 C36 H36 120.1 . .
C35 C36 C37 119.8(7) . .
C37 C36 H36 120.1 . .
C36 C37 H37 120.1 . .
C38 C37 C36 119.7(7) . .
C38 C37 H37 120.1 . .
C37 C38 H38 119.4 . .
C37 C38 C39 121.1(7) . .
C39 C38 H38 119.4 . .
C34 C39 H39 119.7 . .
C38 C39 C34 120.5(6) . .
C38 C39 H39 119.7 . .
C41 C40 C31 121.8(5) . .
C45 C40 C31 119.6(5) . .
C45 C40 C41 118.5(5) . .
C40 C41 H41 119.9 . .
C42 C41 C40 120.3(5) . .
C42 C41 H41 119.9 . .
C41 C42 H42 119.8 . .
C43 C42 C41 120.3(5) . .
C43 C42 H42 119.8 . .
C42 C43 H43 120.0 . .
C44 C43 C42 120.0(5) . .
C44 C43 H43 120.0 . .
C43 C44 H44 119.8 . .
C43 C44 C45 120.4(6) . .
C45 C44 H44 119.8 . .
C40 C45 C44 120.5(6) . .
C40 C45 H45 119.8 . .
C44 C45 H45 119.8 . .
N1 C46 H46 119.1 . .
N1 C46 C47 121.8(5) . .
C47 C46 H46 119.1 . .
N2 C47 C46 116.8(4) . .
N2 C47 C51 121.8(5) . .
C51 C47 C46 121.4(5) . .
N2 C48 H48 118.6 . .
N2 C48 C49 122.7(6) . .
C49 C48 H48 118.6 . .
C48 C49 H49 120.4 . .
C50 C49 C48 119.2(6) . .
C50 C49 H49 120.4 . .
C49 C50 H50 120.6 . .
C49 C50 C51 118.9(5) . .
C51 C50 H50 120.6 . .
C47 C51 H51 120.3 . .
C50 C51 C47 119.4(6) . .
C50 C51 H51 120.3 . .
N1 C52 C52 109.1(5) . 2_766
N1 C52 H52A 109.9 . .
N1 C52 H52B 109.9 . .
C52 C52 H52A 109.9 2_766 .
C52 C52 H52B 109.9 2_766 .
H52A C52 H52B 108.3 . .

loop_
_geom_bond_atom_site_label_1
_geom_bond_atom_site_label_2
_geom_bond_distance
_geom_bond_site_symmetry_2
Gd1 O1 2.348(3) .
Gd1 O2 2.363(3) .
Gd1 O3 2.330(3) .
Gd1 O4 2.360(3) .
Gd1 O5 2.354(3) .
Gd1 O6 2.315(4) .
Gd1 N1 2.600(4) .
Gd1 N2 2.655(4) .
O1 C1 1.259(6) .
O2 C3 1.261(5) .
O3 C16 1.277(5) .
O4 C18 1.255(6) .
O5 C31 1.270(6) .
O6 C33 1.273(6) .
N1 C46 1.261(6) .
N1 C52 1.470(6) .
N2 C47 1.344(6) .
N2 C48 1.330(6) .
C1 C2 1.392(7) .
C1 C10 1.498(7) .
C2 H2 0.9300 .
C2 C3 1.393(7) .
C3 C4 1.518(7) .
C4 C5 1.384(8) .
C4 C9 1.390(7) .
C5 H5 0.9300 .
C5 C6 1.382(8) .
C6 H6 0.9300 .
C6 C7 1.377(9) .
C7 H7 0.9300 .
C7 C8 1.371(10) .
C8 H8 0.9300 .
C8 C9 1.374(9) .
C9 H9 0.9300 .
C10 C11 1.391(7) .
C10 C15 1.377(8) .
C11 H11 0.9300 .
C11 C12 1.392(9) .
C12 H12 0.9300 .
C12 C13 1.371(10) .
C13 H13 0.9300 .
C13 C14 1.375(10) .
C14 H14 0.9300 .
C14 C15 1.396(8) .
C15 H15 0.9300 .
C16 C17 1.386(7) .
C16 C25 1.505(7) .
C17 H17 0.9300 .
C17 C18 1.401(8) .
C18 C19 1.507(7) .
C19 C20 1.384(9) .
C19 C24 1.388(8) .
C20 H20 0.9300 .
C20 C21 1.383(9) .
C21 H21 0.9300 .
C21 C22 1.377(11) .
C22 H22 0.9300 .
C22 C23 1.338(12) .
C23 H23 0.9300 .
C23 C24 1.400(10) .
C24 H24 0.9300 .
C25 C26 1.384(8) .
C25 C30 1.405(7) .
C26 H26 0.9300 .
C26 C27 1.386(8) .
C27 H27 0.9300 .
C27 C28 1.395(10) .
C28 H28 0.9300 .
C28 C29 1.364(10) .
C29 H29 0.9300 .
C29 C30 1.383(9) .
C30 H30 0.9300 .
C31 C32 1.394(7) .
C31 C40 1.505(7) .
C32 H32 0.9300 .
C32 C33 1.386(7) .
C33 C34 1.491(7) .
C34 C35 1.384(8) .
C34 C39 1.400(8) .
C35 H35 0.9300 .
C35 C36 1.383(9) .
C36 H36 0.9300 .
C36 C37 1.383(12) .
C37 H37 0.9300 .
C37 C38 1.356(11) .
C38 H38 0.9300 .
C38 C39 1.369(9) .
C39 H39 0.9300 .
C40 C41 1.387(7) .
C40 C45 1.386(7) .
C41 H41 0.9300 .
C41 C42 1.386(7) .
C42 H42 0.9300 .
C42 C43 1.374(9) .
C43 H43 0.9300 .
C43 C44 1.357(9) .
C44 H44 0.9300 .
C44 C45 1.389(8) .
C45 H45 0.9300 .
C46 H46 0.9300 .
C46 C47 1.470(7) .
C47 C51 1.387(7) .
C48 H48 0.9300 .
C48 C49 1.381(8) .
C49 H49 0.9300 .
C49 C50 1.367(10) .
C50 H50 0.9300 .
C50 C51 1.370(9) .
C51 H51 0.9300 .
C52 C52 1.524(10) 2_766
C52 H52A 0.9700 .
C52 H52B 0.9700 .

loop_
_geom_torsion_atom_site_label_1
_geom_torsion_atom_site_label_2
_geom_torsion_atom_site_label_3
_geom_torsion_atom_site_label_4
_geom_torsion
_geom_torsion_site_symmetry_4
Gd1 O1 C1 C2 -15.5(7) .
Gd1 O1 C1 C10 166.0(3) .
Gd1 O2 C3 C2 -7.3(7) .
Gd1 O2 C3 C4 173.0(3) .
Gd1 O3 C16 C17 24.6(8) .
Gd1 O3 C16 C25 -155.5(3) .
Gd1 O4 C18 C17 -14.6(8) .
Gd1 O4 C18 C19 165.7(3) .
Gd1 O5 C31 C32 -14.6(7) .
Gd1 O5 C31 C40 167.2(3) .
Gd1 O6 C33 C32 12.7(8) .
Gd1 O6 C33 C34 -168.5(3) .
Gd1 N1 C46 C47 6.8(7) .
Gd1 N1 C52 C52 -92.5(5) 2_766
Gd1 N2 C47 C46 7.2(6) .
Gd1 N2 C47 C51 -173.5(4) .
Gd1 N2 C48 C49 171.6(4) .
O1 Gd1 O2 C3 -0.6(4) .
O1 Gd1 O3 C16 -15.4(6) .
O1 Gd1 O4 C18 -145.0(5) .
O1 Gd1 O5 C31 85.9(5) .
O1 Gd1 O6 C33 -145.6(5) .
O1 Gd1 N1 C46 40.5(4) .
O1 Gd1 N1 C52 -131.0(3) .
O1 Gd1 N2 C47 -148.4(4) .
O1 Gd1 N2 C48 39.6(4) .
O1 C1 C2 C3 3.5(8) .
O1 C1 C10 C11 152.1(5) .
O1 C1 C10 C15 -29.2(6) .
O2 Gd1 O1 C1 12.1(4) .
O2 Gd1 O3 C16 -102.4(4) .
O2 Gd1 O4 C18 139.9(5) .
O2 Gd1 O5 C31 -175.4(4) .
O2 Gd1 O6 C33 178.1(4) .
O2 Gd1 N1 C46 87.4(4) .
O2 Gd1 N1 C52 -84.1(3) .
O2 Gd1 N2 C47 -73.0(4) .
O2 Gd1 N2 C48 115.0(4) .
O2 C3 C4 C5 14.0(6) .
O2 C3 C4 C9 -163.6(5) .
O3 Gd1 O1 C1 -84.2(5) .
O3 Gd1 O2 C3 148.6(4) .
O3 Gd1 O4 C18 27.0(5) .
O3 Gd1 O5 C31 -70.0(5) .
O3 Gd1 O6 C33 60.3(5) .
O3 Gd1 N1 C46 -157.9(4) .
O3 Gd1 N1 C52 30.6(3) .
O3 Gd1 N2 C47 31.4(4) .
O3 Gd1 N2 C48 -140.6(4) .
O3 C16 C17 C18 5.7(9) .
O3 C16 C25 C26 33.1(7) .
O3 C16 C25 C30 -147.1(5) .
O4 Gd1 O1 C1 -68.5(4) .
O4 Gd1 O2 C3 81.6(4) .
O4 Gd1 O3 C16 -31.6(4) .
O4 Gd1 O5 C31 -21.9(6) .
O4 Gd1 O6 C33 132.8(5) .
O4 Gd1 N1 C46 143.4(4) .
O4 Gd1 N1 C52 -28.1(4) .
O4 Gd1 N2 C47 -116.3(4) .
O4 Gd1 N2 C48 71.7(5) .
O4 C18 C19 C20 -17.3(8) .
O4 C18 C19 C24 156.7(5) .
O5 Gd1 O1 C1 151.0(4) .
O5 Gd1 O2 C3 -115.8(4) .
O5 Gd1 O3 C16 117.6(5) .
O5 Gd1 O4 C18 -23.2(6) .
O5 Gd1 O6 C33 -20.0(4) .
O5 Gd1 N1 C46 -75.5(4) .
O5 Gd1 N1 C52 113.0(3) .
O5 Gd1 N2 C47 82.1(4) .
O5 Gd1 N2 C48 -89.9(4) .
O5 C31 C32 C33 -5.4(8) .
O5 C31 C40 C41 153.7(5) .
O5 C31 C40 C45 -22.8(6) .
O6 Gd1 O1 C1 -147.2(4) .
O6 Gd1 O2 C3 36.5(5) .
O6 Gd1 O3 C16 45.4(4) .
O6 Gd1 O4 C18 -64.8(5) .
O6 Gd1 O5 C31 20.8(4) .
O6 Gd1 N1 C46 -91.7(4) .
O6 Gd1 N1 C52 96.8(4) .
O6 Gd1 N2 C47 141.5(3) .
O6 Gd1 N2 C48 -30.4(4) .
O6 C33 C34 C35 25.2(7) .
O6 C33 C34 C39 -152.2(5) .
N1 Gd1 O1 C1 56.8(4) .
N1 Gd1 O2 C3 -142.6(4) .
N1 Gd1 O3 C16 -164.1(5) .
N1 Gd1 O4 C18 88.4(5) .
N1 Gd1 O5 C31 -150.1(5) .
N1 Gd1 O6 C33 -3.4(6) .
N1 Gd1 N2 C47 -3.0(3) .
N1 Gd1 N2 C48 -175.0(4) .
N1 C46 C47 N2 -9.6(8) .
N1 C46 C47 C51 171.1(5) .
N2 Gd1 O1 C1 95.5(4) .
N2 Gd1 O2 C3 -77.5(4) .
N2 Gd1 O3 C16 165.0(4) .
N2 Gd1 O4 C18 -176.5(4) .
N2 Gd1 O5 C31 144.0(5) .
N2 Gd1 O6 C33 -77.8(5) .
N2 Gd1 N1 C46 -2.1(4) .
N2 Gd1 N1 C52 -173.5(4) .
N2 C47 C51 C50 1.5(9) .
N2 C48 C49 C50 1.3(10) .
C1 C2 C3 O2 7.8(8) .
C1 C2 C3 C4 -172.5(4) .
C1 C10 C11 C12 179.9(5) .
C1 C10 C15 C14 -179.6(5) .
C2 C1 C10 C11 -26.5(7) .
C2 C1 C10 C15 152.2(5) .
C2 C3 C4 C5 -165.8(5) .
C2 C3 C4 C9 16.6(7) .
C3 C4 C5 C6 -178.1(5) .
C3 C4 C9 C8 176.9(6) .
C4 C5 C6 C7 0.6(10) .
C5 C4 C9 C8 -0.7(10) .
C5 C6 C7 C8 0.1(11) .
C6 C7 C8 C9 -1.2(12) .
C7 C8 C9 C4 1.5(12) .
C9 C4 C5 C6 -0.3(9) .
C10 C1 C2 C3 -178.1(4) .
C10 C11 C12 C13 -0.7(10) .
C11 C10 C15 C14 -0.8(8) .
C11 C12 C13 C14 0.0(10) .
C12 C13 C14 C15 0.3(10) .
C13 C14 C15 C10 0.1(10) .
C15 C10 C11 C12 1.1(8) .
C16 C17 C18 O4 -10.7(9) .
C16 C17 C18 C19 168.9(5) .
C16 C25 C26 C27 178.6(5) .
C16 C25 C30 C29 -179.1(6) .
C17 C16 C25 C26 -147.0(5) .
C17 C16 C25 C30 32.8(8) .
C17 C18 C19 C20 163.0(6) .
C17 C18 C19 C24 -23.0(8) .
C18 C19 C20 C21 174.5(6) .
C18 C19 C24 C23 -174.1(6) .
C19 C20 C21 C22 -0.5(12) .
C20 C19 C24 C23 -0.2(9) .
C20 C21 C22 C23 0.5(13) .
C21 C22 C23 C24 -0.3(12) .
C22 C23 C24 C19 0.2(11) .
C24 C19 C20 C21 0.3(10) .
C25 C16 C17 C18 -174.2(5) .
C25 C26 C27 C28 0.5(10) .
C26 C25 C30 C29 0.6(9) .
C26 C27 C28 C29 0.8(11) .
C27 C28 C29 C30 -1.3(12) .
C28 C29 C30 C25 0.7(11) .
C30 C25 C26 C27 -1.2(9) .
C31 C32 C33 O6 6.6(8) .
C31 C32 C33 C34 -172.2(5) .
C31 C40 C41 C42 -178.0(4) .
C31 C40 C45 C44 179.3(5) .
C32 C31 C40 C41 -24.6(7) .
C32 C31 C40 C45 158.9(5) .
C32 C33 C34 C35 -156.0(5) .
C32 C33 C34 C39 26.6(7) .
C33 C34 C35 C36 -177.6(6) .
C33 C34 C39 C38 177.7(5) .
C34 C35 C36 C37 -0.5(12) .
C35 C34 C39 C38 0.3(9) .
C35 C36 C37 C38 0.9(13) .
C36 C37 C38 C39 -0.7(13) .
C37 C38 C39 C34 0.1(11) .
C39 C34 C35 C36 -0.1(9) .
C40 C31 C32 C33 172.8(5) .
C40 C41 C42 C43 -0.3(8) .
C41 C40 C45 C44 2.7(8) .
C41 C42 C43 C44 0.8(9) .
C42 C43 C44 C45 0.4(10) .
C43 C44 C45 C40 -2.3(10) .
C45 C40 C41 C42 -1.4(7) .
C46 N1 C52 C52 95.8(6) 2_766
C46 C47 C51 C50 -179.3(6) .
C47 N2 C48 C49 -0.3(8) .
C48 N2 C47 C46 179.6(5) .
C48 N2 C47 C51 -1.1(8) .
C48 C49 C50 C51 -0.9(11) .
C49 C50 C51 C47 -0.5(10) .
C52 N1 C46 C47 178.8(5) .
